data_1547751
loop_
_publ_author_name
'Kai-Jen Chen'
'Ya-Ching Tsai'
'Yuji Suzaki'
'Kohtaro Osakada'
'Atsushi Miura'
'Masaki Horie'

_publ_section_title
;
 Rapid and reversible photoinduced switching of a rotaxane crystal
;
_journal_name_full 'Nature Communications'
_journal_page_first 13321
_journal_paper_doi 10.1038/ncomms13321
_journal_volume 7
_journal_year 2016
_chemical_formula_sum 'C43 H54 F6 Fe N O8 P'
_chemical_formula_weight 913.69
_space_group_crystal_system triclinic
_space_group_IT_number 2
_space_group_name_Hall '-P 1'
_space_group_name_H-M_alt 'P -1'
_symmetry_space_group_name_Hall '-P 1'
_symmetry_space_group_name_H-M 'P -1'
_atom_sites_solution_hydrogens geom
_cell_angle_alpha 87.294(4)
_cell_angle_beta 80.055(5)
_cell_angle_gamma 88.745(4)
_cell_formula_units_Z 2
_cell_length_a 10.3662(12)
_cell_length_b 11.2263(15)
_cell_length_c 19.458(2)
_cell_measurement_reflns_used 2813
_cell_measurement_temperature 296(2)
_cell_measurement_theta_max 25
_cell_measurement_theta_min 2.5
_cell_volume 2227.7(5)
_computing_cell_refinement 'SAINT V8.34A (Bruker AXS Inc., 2013)'
_computing_data_collection 'APEX2 (Bruker AXS, 2010)'
_computing_data_reduction 'SAINT V8.34A (Bruker AXS Inc., 2013)'
_computing_molecular_graphics 'SHELXTL (Sheldrick, 2008)'
_computing_publication_material SHELXTL
_computing_structure_refinement 'SHELXL-2014/6 (Sheldrick, 2014)'
_diffrn_ambient_temperature 296(2)
_diffrn_detector_area_resol_mean 8.3333
_diffrn_measured_fraction_theta_full 0.987
_diffrn_measured_fraction_theta_max 0.973
_diffrn_measurement_device_type 'Bruker APEX-II CCD'
_diffrn_measurement_method '\f and \w scans'
_diffrn_radiation_type MoK\a
_diffrn_radiation_wavelength 0.71073
_diffrn_reflns_av_R_equivalents 0.0726
_diffrn_reflns_av_unetI/netI 0.0880
_diffrn_reflns_Laue_measured_fraction_full 0.987
_diffrn_reflns_Laue_measured_fraction_max 0.973
_diffrn_reflns_limit_h_max 12
_diffrn_reflns_limit_h_min -11
_diffrn_reflns_limit_k_max 13
_diffrn_reflns_limit_k_min -14
_diffrn_reflns_limit_l_max 24
_diffrn_reflns_limit_l_min -24
_diffrn_reflns_number 33265
_diffrn_reflns_point_group_measured_fraction_full 0.987
_diffrn_reflns_point_group_measured_fraction_max 0.973
_diffrn_reflns_theta_full 25.242
_diffrn_reflns_theta_max 26.402
_diffrn_reflns_theta_min 1.063
_exptl_absorpt_coefficient_mu 0.450
_exptl_absorpt_correction_T_max 0.9486
_exptl_absorpt_correction_T_min 0.8497
_exptl_absorpt_correction_type multi-scan
_exptl_absorpt_process_details 'SADABS V2014/4 (Bruker AXS Inc.)'
_exptl_crystal_colour yellow
_exptl_crystal_density_diffrn 1.362
_exptl_crystal_density_method 'not measured'
_exptl_crystal_description tabullar
_exptl_crystal_F_000 956
_exptl_crystal_size_max 0.35
_exptl_crystal_size_mid 0.30
_exptl_crystal_size_min 0.10
_refine_diff_density_max 0.556
_refine_diff_density_min -0.494
_refine_diff_density_rms 0.111
_refine_ls_extinction_coef .
_refine_ls_extinction_method none
_refine_ls_goodness_of_fit_ref 0.968
_refine_ls_hydrogen_treatment constr
_refine_ls_matrix_type full
_refine_ls_number_parameters 542
_refine_ls_number_reflns 8884
_refine_ls_number_restraints 0
_refine_ls_restrained_S_all 0.968
_refine_ls_R_factor_all 0.1418
_refine_ls_R_factor_gt 0.0661
_refine_ls_shift/su_max 0.000
_refine_ls_shift/su_mean 0.000
_refine_ls_structure_factor_coef Fsqd
_refine_ls_weighting_details 'w=1/[\s^2^(Fo^2^)+(0.1354P)^2^] where P=(Fo^2^+2Fc^2^)/3'
_refine_ls_weighting_scheme calc
_refine_ls_wR_factor_gt 0.1848
_refine_ls_wR_factor_ref 0.2432
_reflns_Friedel_coverage 0.000
_reflns_Friedel_fraction_full .
_reflns_Friedel_fraction_max .
_reflns_number_gt 4400
_reflns_number_total 8884
_reflns_threshold_expression 'I > 2\s(I)'
_cod_data_source_file rotaxane45mW.cif
_cod_data_source_block 140639_190_0m
_cod_database_code 1547751
_shelx_space_group_comment
;
The symmetry employed for this shelxl refinement is uniquely defined
by the following loop, which should always be used as a source of
symmetry information in preference to the above space-group names.
They are only intended as comments.
;
_shelxl_version_number 2014/6

loop_
_space_group_symop_operation_xyz
'x, y, z'
'-x, -y, -z'

loop_
_atom_site_label
_atom_site_type_symbol
_atom_site_fract_x
_atom_site_fract_y
_atom_site_fract_z
_atom_site_U_iso_or_equiv
_atom_site_adp_type
_atom_site_occupancy
_atom_site_site_symmetry_order
_atom_site_calc_flag
_atom_site_refinement_flags_posn
_atom_site_refinement_flags_adp
_atom_site_refinement_flags_occupancy
_atom_site_disorder_assembly
_atom_site_disorder_group
Fe1 Fe 0.31894(6) 0.36536(6) 0.43069(3) 0.0603(3) Uani 1 1 d . . . . .
N1 N 0.4081(3) 0.2643(3) 0.21247(15) 0.0537(9) Uani 1 1 d . . . . .
H1A H 0.3230 0.2607 0.2106 0.064 Uiso 1 1 calc R U . . .
H1B H 0.4377 0.3333 0.1921 0.064 Uiso 1 1 calc R U . . .
C1 C 0.4268(4) 0.2588(4) 0.28769(18) 0.0523(10) Uani 1 1 d . . . . .
H1C H 0.3850 0.1880 0.3111 0.063 Uiso 1 1 calc R U . . .
H1D H 0.5197 0.2522 0.2894 0.063 Uiso 1 1 calc R U . . .
C2 C 0.4789(5) 0.1640(4) 0.1741(2) 0.0623(12) Uani 1 1 d . . . . .
H2A H 0.4602 0.0903 0.2018 0.075 Uiso 1 1 calc R U . . .
H2B H 0.5724 0.1771 0.1682 0.075 Uiso 1 1 calc R U . . .
C3 C 0.4411(4) 0.1514(4) 0.1036(2) 0.0554(11) Uani 1 1 d . . . . .
C4 C 0.3647(5) 0.0591(4) 0.0925(2) 0.0676(12) Uani 1 1 d . . . . .
H4 H 0.3357 0.0037 0.1286 0.081 Uiso 1 1 calc R U . . .
C5 C 0.3303(5) 0.0478(5) 0.0274(3) 0.0728(13) Uani 1 1 d . . . . .
H5 H 0.2797 -0.0163 0.0201 0.087 Uiso 1 1 calc R U . . .
C6 C 0.3696(5) 0.1300(5) -0.0268(2) 0.0743(14) Uani 1 1 d . . . . .
C7 C 0.4453(6) 0.2234(5) -0.0149(3) 0.0834(15) Uani 1 1 d . . . . .
H7 H 0.4726 0.2800 -0.0506 0.100 Uiso 1 1 calc R U . . .
C8 C 0.4807(5) 0.2338(4) 0.0492(2) 0.0743(14) Uani 1 1 d . . . . .
H8 H 0.5323 0.2973 0.0564 0.089 Uiso 1 1 calc R U . . .
C9 C 0.3295(6) 0.1157(6) -0.0975(3) 0.108(2) Uani 1 1 d . . . . .
H9A H 0.3054 0.0345 -0.1013 0.163 Uiso 1 1 calc R U . . .
H9B H 0.4016 0.1359 -0.1339 0.163 Uiso 1 1 calc R U . . .
H9C H 0.2563 0.1675 -0.1019 0.163 Uiso 1 1 calc R U . . .
C10 C 0.3708(4) 0.3668(4) 0.32590(19) 0.0513(10) Uani 1 1 d . . . . .
C11 C 0.2376(5) 0.3992(4) 0.3438(2) 0.0627(12) Uani 1 1 d . . . . .
H11 H 0.1676 0.3594 0.3316 0.075 Uiso 1 1 calc R U . . .
C12 C 0.2282(5) 0.5016(4) 0.3830(2) 0.0733(14) Uani 1 1 d . . . . .
H12 H 0.1510 0.5414 0.4011 0.088 Uiso 1 1 calc R U . . .
C13 C 0.3528(6) 0.5334(4) 0.3903(2) 0.0781(15) Uani 1 1 d . . . . .
H13 H 0.4139 0.5940 0.3819 0.094 Uiso 1 1 calc R U . . .
C14 C 0.4452(5) 0.4500(4) 0.3540(2) 0.0646(12) Uani 1 1 d . . . . .
H14 H 0.5103 0.5070 0.3438 0.078 Uiso 1 1 calc R U . . .
C15 C 0.3621(8) 0.1989(5) 0.4653(3) 0.0953(19) Uani 1 1 d . . . . .
H15 H 0.3994 0.1383 0.4371 0.114 Uiso 1 1 calc R U . . .
C16 C 0.2272(7) 0.2221(6) 0.4855(3) 0.0972(18) Uani 1 1 d . . . . .
H16 H 0.1599 0.1790 0.4730 0.117 Uiso 1 1 calc R U . . .
C17 C 0.2117(7) 0.3199(7) 0.5270(3) 0.0984(19) Uani 1 1 d . . . . .
H17 H 0.1324 0.3538 0.5473 0.118 Uiso 1 1 calc R U . . .
C18 C 0.3376(7) 0.3591(6) 0.5332(2) 0.0962(19) Uani 1 1 d . . . . .
H18 H 0.3558 0.4237 0.5579 0.115 Uiso 1 1 calc R U . . .
C19 C 0.4304(6) 0.2832(7) 0.4953(3) 0.100(2) Uani 1 1 d . . . . .
H19 H 0.5209 0.2881 0.4909 0.120 Uiso 1 1 calc R U . . .
O1 O 0.1085(3) 0.1802(3) 0.20258(17) 0.0696(8) Uani 1 1 d . . . . .
O2 O 0.2259(3) 0.0385(3) 0.3067(2) 0.0958(12) Uani 1 1 d . . . . .
O4 O 0.6868(3) 0.0900(3) 0.34518(19) 0.0830(10) Uani 1 1 d . . . . .
O5 O 0.7635(3) 0.2880(3) 0.28078(17) 0.0695(9) Uani 1 1 d . . . . .
O6 O 0.6456(3) 0.4199(3) 0.17435(17) 0.0717(9) Uani 1 1 d . . . . .
O7 O 0.4165(3) 0.5165(3) 0.14603(16) 0.0684(9) Uani 1 1 d . . . . .
O8 O 0.1904(3) 0.3764(3) 0.13648(17) 0.0725(9) Uani 1 1 d . . . . .
C20 C 0.0874(5) 0.3310(6) 0.0356(3) 0.0972(18) Uani 1 1 d . . . . .
H20 H 0.1168 0.4008 0.0107 0.117 Uiso 1 1 calc R U . . .
C21 C 0.0115(7) 0.2498(9) 0.0073(4) 0.115(2) Uani 1 1 d . . . . .
H21 H -0.0102 0.2661 -0.0366 0.138 Uiso 1 1 calc R U . . .
C22 C -0.0296(7) 0.1488(8) 0.0436(5) 0.118(2) Uani 1 1 d . . . . .
H22 H -0.0792 0.0959 0.0240 0.142 Uiso 1 1 calc R U . . .
C23 C -0.0009(5) 0.1221(6) 0.1078(3) 0.0944(18) Uani 1 1 d . . . . .
H23 H -0.0310 0.0516 0.1316 0.113 Uiso 1 1 calc R U . . .
C24 C 0.0730(5) 0.1987(5) 0.1387(3) 0.0703(13) Uani 1 1 d . . . . .
C25 C 0.0484(5) 0.0798(4) 0.2447(3) 0.0775(14) Uani 1 1 d . . . . .
H25A H 0.0728 0.0064 0.2211 0.093 Uiso 1 1 calc R U . . .
H25B H -0.0463 0.0885 0.2516 0.093 Uiso 1 1 calc R U . . .
C26 C 0.0929(5) 0.0754(5) 0.3126(3) 0.0837(15) Uani 1 1 d . . . . .
H26A H 0.0822 0.1538 0.3319 0.100 Uiso 1 1 calc R U . . .
H26B H 0.0388 0.0204 0.3446 0.100 Uiso 1 1 calc R U . . .
C31 C 0.7522(5) 0.1645(5) 0.3815(3) 0.0696(13) Uani 1 1 d . . . . .
C32 C 0.7795(6) 0.1415(6) 0.4486(3) 0.0923(18) Uani 1 1 d . . . . .
H32 H 0.7519 0.0708 0.4730 0.111 Uiso 1 1 calc R U . . .
C33 C 0.8473(7) 0.2230(7) 0.4789(3) 0.104(2) Uani 1 1 d . . . . .
H33 H 0.8674 0.2059 0.5231 0.125 Uiso 1 1 calc R U . . .
C34 C 0.8844(6) 0.3269(6) 0.4450(3) 0.0955(18) Uani 1 1 d . . . . .
H34 H 0.9274 0.3824 0.4666 0.115 Uiso 1 1 calc R U . . .
C35 C 0.8593(5) 0.3520(5) 0.3786(3) 0.0760(14) Uani 1 1 d . . . . .
H35 H 0.8869 0.4237 0.3553 0.091 Uiso 1 1 calc R U . . .
C36 C 0.7938(4) 0.2720(4) 0.3463(2) 0.0637(12) Uani 1 1 d . . . . .
C37 C 0.8254(4) 0.3837(4) 0.2374(2) 0.0661(12) Uani 1 1 d . . . . .
H37A H 0.9199 0.3739 0.2308 0.079 Uiso 1 1 calc R U . . .
H37B H 0.8018 0.4593 0.2586 0.079 Uiso 1 1 calc R U . . .
C38 C 0.7792(5) 0.3805(5) 0.1691(2) 0.0733(13) Uani 1 1 d . . . . .
H38A H 0.8342 0.4312 0.1348 0.088 Uiso 1 1 calc R U . . .
H38B H 0.7875 0.2997 0.1532 0.088 Uiso 1 1 calc R U . . .
C39 C 0.6336(5) 0.5452(4) 0.1612(3) 0.0764(15) Uani 1 1 d . . . . .
H39A H 0.6615 0.5651 0.1119 0.092 Uiso 1 1 calc R U . . .
H39B H 0.6885 0.5874 0.1873 0.092 Uiso 1 1 calc R U . . .
C40 C 0.4940(5) 0.5809(4) 0.1830(2) 0.0712(13) Uani 1 1 d . . . . .
H40A H 0.4675 0.5645 0.2328 0.085 Uiso 1 1 calc R U . . .
H40B H 0.4829 0.6658 0.1734 0.085 Uiso 1 1 calc R U . . .
C41 C 0.2845(5) 0.5608(4) 0.1542(3) 0.0786(15) Uani 1 1 d . . . . .
H41A H 0.2837 0.6456 0.1421 0.094 Uiso 1 1 calc R U . . .
H41B H 0.2414 0.5484 0.2023 0.094 Uiso 1 1 calc R U . . .
C42 C 0.2147(5) 0.4952(5) 0.1070(3) 0.0854(16) Uani 1 1 d . . . . .
H42A H 0.1326 0.5355 0.1026 0.102 Uiso 1 1 calc R U . . .
H42B H 0.2680 0.4923 0.0609 0.102 Uiso 1 1 calc R U . . .
C43 C 0.1178(4) 0.3040(5) 0.1027(3) 0.0737(14) Uani 1 1 d . . . . .
P1 P 0.94671(13) 0.72681(12) 0.24619(7) 0.0722(4) Uani 1 1 d . . . . .
F1 F 0.8076(3) 0.6798(3) 0.28226(19) 0.1197(13) Uani 1 1 d . . . . .
F2 F 1.0861(3) 0.7722(3) 0.2112(2) 0.1267(13) Uani 1 1 d . . . . .
F3 F 0.8812(4) 0.8350(4) 0.2106(3) 0.1562(17) Uani 1 1 d . . . . .
F4 F 0.9466(4) 0.8096(4) 0.3084(2) 0.1458(16) Uani 1 1 d . . . . .
F5 F 1.0090(4) 0.6190(4) 0.2815(3) 0.1608(18) Uani 1 1 d . . . . .
F6 F 0.9430(4) 0.6463(4) 0.18268(19) 0.1431(16) Uani 1 1 d . . . . .
C27 C 0.2469(6) -0.0781(5) 0.3244(4) 0.0984(19) Uani 1 1 d . . . . .
H27A H 0.2089 -0.1266 0.2933 0.118 Uiso 1 1 calc R U . . .
H27B H 0.1995 -0.0946 0.3713 0.118 Uiso 1 1 calc R U . . .
O3 O 0.4695(4) -0.0504(4) 0.3260(4) 0.171(3) Uani 1 1 d . . . . .
C28 C 0.3788(7) -0.1159(5) 0.3226(4) 0.112(2) Uani 1 1 d . . . . .
H28A H 0.3776 -0.1756 0.3604 0.134 Uiso 1 1 calc R U . . .
H28B H 0.4036 -0.1575 0.2796 0.134 Uiso 1 1 calc R U . . .
C29 C 0.5996(6) -0.0938(5) 0.3232(4) 0.110(2) Uani 1 1 d . . . . .
H29A H 0.6480 -0.0821 0.2762 0.132 Uiso 1 1 calc R U . . .
H29B H 0.5987 -0.1786 0.3355 0.132 Uiso 1 1 calc R U . . .
C30 C 0.6631(5) -0.0303(5) 0.3719(3) 0.0916(18) Uani 1 1 d . . . . .
H30A H 0.6073 -0.0304 0.4173 0.110 Uiso 1 1 calc R U . . .
H30B H 0.7452 -0.0698 0.3771 0.110 Uiso 1 1 calc R U . . .

loop_
_atom_site_aniso_label
_atom_site_aniso_U_11
_atom_site_aniso_U_22
_atom_site_aniso_U_33
_atom_site_aniso_U_23
_atom_site_aniso_U_13
_atom_site_aniso_U_12
Fe1 0.0724(5) 0.0685(5) 0.0406(4) -0.0061(3) -0.0111(3) 0.0064(3)
N1 0.064(2) 0.053(2) 0.0446(18) -0.0051(15) -0.0126(16) 0.0040(17)
C1 0.062(3) 0.057(3) 0.039(2) 0.0004(19) -0.0121(18) -0.003(2)
C2 0.078(3) 0.059(3) 0.050(2) -0.011(2) -0.013(2) 0.012(2)
C3 0.065(3) 0.054(3) 0.047(2) -0.013(2) -0.009(2) 0.011(2)
C4 0.076(3) 0.069(3) 0.058(3) -0.005(2) -0.011(2) -0.001(3)
C5 0.071(3) 0.074(3) 0.078(3) -0.019(3) -0.019(3) -0.002(3)
C6 0.084(4) 0.091(4) 0.051(3) -0.014(3) -0.018(2) 0.028(3)
C7 0.121(5) 0.074(4) 0.056(3) 0.002(3) -0.017(3) -0.005(3)
C8 0.106(4) 0.064(3) 0.055(3) -0.004(2) -0.017(3) -0.009(3)
C9 0.133(5) 0.131(6) 0.073(3) -0.034(3) -0.045(4) 0.029(4)
C10 0.060(3) 0.052(3) 0.042(2) 0.0010(18) -0.0091(19) -0.001(2)
C11 0.064(3) 0.075(3) 0.050(2) 0.001(2) -0.015(2) 0.000(2)
C12 0.089(4) 0.073(3) 0.058(3) -0.013(2) -0.012(3) 0.025(3)
C13 0.113(5) 0.058(3) 0.067(3) -0.003(2) -0.023(3) -0.009(3)
C14 0.087(3) 0.056(3) 0.053(3) 0.000(2) -0.015(2) -0.027(3)
C15 0.153(6) 0.082(4) 0.048(3) 0.008(3) -0.017(4) 0.026(4)
C16 0.109(5) 0.114(5) 0.065(3) 0.020(4) -0.009(3) -0.008(4)
C17 0.100(5) 0.137(6) 0.049(3) 0.006(3) 0.006(3) 0.021(4)
C18 0.130(6) 0.115(5) 0.048(3) -0.014(3) -0.027(3) 0.017(4)
C19 0.105(5) 0.143(6) 0.055(3) 0.011(4) -0.029(3) 0.033(4)
O1 0.064(2) 0.063(2) 0.085(2) -0.0083(17) -0.0191(17) -0.0027(16)
O2 0.069(2) 0.070(2) 0.146(3) 0.030(2) -0.020(2) -0.0114(19)
O4 0.079(2) 0.068(2) 0.102(3) 0.032(2) -0.025(2) -0.0109(18)
O5 0.067(2) 0.064(2) 0.079(2) 0.0192(17) -0.0233(16) -0.0085(16)
O6 0.062(2) 0.066(2) 0.087(2) 0.0173(17) -0.0202(17) -0.0064(16)
O7 0.0558(19) 0.065(2) 0.085(2) -0.0091(17) -0.0126(16) 0.0072(16)
O8 0.063(2) 0.073(2) 0.081(2) 0.0087(18) -0.0160(17) -0.0031(17)
C20 0.073(4) 0.134(6) 0.082(4) 0.003(4) -0.012(3) 0.017(4)
C21 0.092(5) 0.169(8) 0.096(5) -0.042(5) -0.043(4) 0.027(5)
C22 0.101(5) 0.126(7) 0.140(7) -0.048(5) -0.045(5) -0.001(5)
C23 0.079(4) 0.102(5) 0.112(5) -0.034(4) -0.037(3) 0.005(3)
C24 0.057(3) 0.076(4) 0.080(3) -0.016(3) -0.017(3) 0.005(3)
C25 0.060(3) 0.064(3) 0.105(4) 0.004(3) -0.005(3) -0.005(2)
C26 0.067(4) 0.077(4) 0.102(4) 0.011(3) -0.004(3) -0.006(3)
C31 0.054(3) 0.077(4) 0.076(3) 0.013(3) -0.008(2) 0.004(2)
C32 0.084(4) 0.106(5) 0.077(4) 0.033(3) 0.002(3) 0.004(3)
C33 0.108(5) 0.147(7) 0.058(3) 0.005(4) -0.018(3) -0.002(4)
C34 0.106(5) 0.116(5) 0.066(3) -0.009(3) -0.018(3) -0.005(4)
C35 0.076(3) 0.076(4) 0.077(3) -0.008(3) -0.016(3) -0.002(3)
C36 0.052(3) 0.069(3) 0.066(3) 0.007(3) -0.001(2) 0.010(2)
C37 0.055(3) 0.069(3) 0.073(3) 0.013(2) -0.011(2) -0.006(2)
C38 0.062(3) 0.084(4) 0.071(3) 0.015(3) -0.009(2) -0.001(3)
C39 0.071(4) 0.062(3) 0.101(4) 0.025(3) -0.034(3) -0.018(3)
C40 0.092(4) 0.056(3) 0.065(3) 0.003(2) -0.016(3) -0.001(3)
C41 0.063(3) 0.061(3) 0.106(4) 0.012(3) -0.002(3) 0.008(3)
C42 0.062(3) 0.093(4) 0.100(4) 0.024(3) -0.019(3) 0.004(3)
C43 0.050(3) 0.099(4) 0.073(3) -0.018(3) -0.013(2) 0.013(3)
P1 0.0664(9) 0.0624(8) 0.0878(9) -0.0110(7) -0.0106(7) -0.0043(7)
F1 0.087(2) 0.109(3) 0.154(3) -0.035(2) 0.018(2) -0.0323(19)
F2 0.084(2) 0.102(3) 0.182(4) -0.041(2) 0.022(2) -0.0245(19)
F3 0.137(3) 0.128(3) 0.202(5) 0.044(3) -0.041(3) 0.017(3)
F4 0.135(3) 0.158(4) 0.144(3) -0.082(3) 0.004(3) -0.051(3)
F5 0.137(3) 0.133(4) 0.212(5) 0.056(3) -0.048(3) 0.023(3)
F6 0.158(3) 0.149(4) 0.118(3) -0.059(3) 0.012(2) -0.063(3)
C27 0.084(4) 0.079(4) 0.141(5) 0.026(4) -0.048(4) -0.026(3)
O3 0.080(3) 0.058(3) 0.389(9) 0.037(4) -0.086(4) -0.011(2)
C28 0.107(5) 0.051(3) 0.184(7) 0.023(4) -0.050(5) -0.011(4)
C29 0.075(4) 0.056(3) 0.200(7) 0.029(4) -0.036(4) 0.001(3)
C30 0.064(3) 0.078(4) 0.123(5) 0.042(4) -0.005(3) -0.001(3)

loop_
_atom_type_symbol
_atom_type_description
_atom_type_scat_dispersion_real
_atom_type_scat_dispersion_imag
_atom_type_scat_source
C C 0.0033 0.0016 'International Tables Vol C Tables 4.2.6.8 and 6.1.1.4'
H H 0.0000 0.0000 'International Tables Vol C Tables 4.2.6.8 and 6.1.1.4'
N N 0.0061 0.0033 'International Tables Vol C Tables 4.2.6.8 and 6.1.1.4'
O O 0.0106 0.0060 'International Tables Vol C Tables 4.2.6.8 and 6.1.1.4'
F F 0.0171 0.0103 'International Tables Vol C Tables 4.2.6.8 and 6.1.1.4'
P P 0.1023 0.0942 'International Tables Vol C Tables 4.2.6.8 and 6.1.1.4'
Fe Fe 0.3463 0.8444 'International Tables Vol C Tables 4.2.6.8 and 6.1.1.4'

loop_
_geom_angle_atom_site_label_1
_geom_angle_atom_site_label_2
_geom_angle_atom_site_label_3
_geom_angle
_geom_angle_site_symmetry_1
_geom_angle_site_symmetry_3
C10 Fe1 C14 40.89(16) . .
C10 Fe1 C13 68.94(18) . .
C14 Fe1 C13 41.8(2) . .
C10 Fe1 C15 105.64(19) . .
C14 Fe1 C15 119.9(2) . .
C13 Fe1 C15 157.6(3) . .
C10 Fe1 C19 122.0(2) . .
C14 Fe1 C19 106.1(2) . .
C13 Fe1 C19 122.7(3) . .
C15 Fe1 C19 40.4(2) . .
C10 Fe1 C11 40.73(17) . .
C14 Fe1 C11 68.50(18) . .
C13 Fe1 C11 67.6(2) . .
C15 Fe1 C11 123.3(2) . .
C19 Fe1 C11 159.0(2) . .
C10 Fe1 C18 159.4(2) . .
C14 Fe1 C18 123.9(2) . .
C13 Fe1 C18 109.1(2) . .
C15 Fe1 C18 67.9(2) . .
C19 Fe1 C18 40.5(2) . .
C11 Fe1 C18 159.1(2) . .
C10 Fe1 C16 121.3(2) . .
C14 Fe1 C16 156.2(2) . .
C13 Fe1 C16 160.9(3) . .
C15 Fe1 C16 40.5(2) . .
C19 Fe1 C16 67.8(3) . .
C11 Fe1 C16 108.5(2) . .
C18 Fe1 C16 67.3(3) . .
C10 Fe1 C12 68.31(17) . .
C14 Fe1 C12 68.5(2) . .
C13 Fe1 C12 39.6(2) . .
C15 Fe1 C12 160.4(3) . .
C19 Fe1 C12 158.6(3) . .
C11 Fe1 C12 40.20(18) . .
C18 Fe1 C12 124.2(2) . .
C16 Fe1 C12 125.4(3) . .
C10 Fe1 C17 157.1(2) . .
C14 Fe1 C17 161.7(3) . .
C13 Fe1 C17 125.7(3) . .
C15 Fe1 C17 67.5(2) . .
C19 Fe1 C17 67.8(2) . .
C11 Fe1 C17 123.4(2) . .
C18 Fe1 C17 40.4(2) . .
C16 Fe1 C17 39.4(2) . .
C12 Fe1 C17 110.4(2) . .
C2 N1 C1 110.9(3) . .
C2 N1 H1A 109.5 . .
C1 N1 H1A 109.5 . .
C2 N1 H1B 109.5 . .
C1 N1 H1B 109.5 . .
H1A N1 H1B 108.0 . .
C10 C1 N1 112.5(3) . .
C10 C1 H1C 109.1 . .
N1 C1 H1C 109.1 . .
C10 C1 H1D 109.1 . .
N1 C1 H1D 109.1 . .
H1C C1 H1D 107.8 . .
N1 C2 C3 112.5(3) . .
N1 C2 H2A 109.1 . .
C3 C2 H2A 109.1 . .
N1 C2 H2B 109.1 . .
C3 C2 H2B 109.1 . .
H2A C2 H2B 107.8 . .
C4 C3 C8 118.7(4) . .
C4 C3 C2 120.3(4) . .
C8 C3 C2 120.9(4) . .
C3 C4 C5 120.1(5) . .
C3 C4 H4 120.0 . .
C5 C4 H4 120.0 . .
C6 C5 C4 121.3(5) . .
C6 C5 H5 119.4 . .
C4 C5 H5 119.4 . .
C7 C6 C5 118.2(4) . .
C7 C6 C9 121.8(5) . .
C5 C6 C9 120.0(5) . .
C8 C7 C6 120.6(5) . .
C8 C7 H7 119.7 . .
C6 C7 H7 119.7 . .
C7 C8 C3 121.2(5) . .
C7 C8 H8 119.4 . .
C3 C8 H8 119.4 . .
C6 C9 H9A 109.5 . .
C6 C9 H9B 109.5 . .
H9A C9 H9B 109.5 . .
C6 C9 H9C 109.5 . .
H9A C9 H9C 109.5 . .
H9B C9 H9C 109.5 . .
C11 C10 C14 108.1(4) . .
C11 C10 C1 127.2(4) . .
C14 C10 C1 124.7(4) . .
C11 C10 Fe1 70.3(2) . .
C14 C10 Fe1 69.8(2) . .
C1 C10 Fe1 122.7(3) . .
C12 C11 C10 108.5(4) . .
C12 C11 Fe1 70.4(3) . .
C10 C11 Fe1 69.0(2) . .
C12 C11 H11 125.8 . .
C10 C11 H11 125.8 . .
Fe1 C11 H11 126.4 . .
C13 C12 C11 108.5(4) . .
C13 C12 Fe1 69.3(3) . .
C11 C12 Fe1 69.4(3) . .
C13 C12 H12 125.8 . .
C11 C12 H12 125.8 . .
Fe1 C12 H12 127.2 . .
C12 C13 Fe1 71.1(3) . .
C12 C13 H13 144.4 . .
Fe1 C13 H13 144.4 . .
C10 C14 Fe1 69.3(2) . .
C10 C14 H14 145.3 . .
Fe1 C14 H14 145.3 . .
C19 C15 C16 108.0(5) . .
C19 C15 Fe1 69.9(3) . .
C16 C15 Fe1 70.6(3) . .
C19 C15 H15 126.0 . .
C16 C15 H15 126.0 . .
Fe1 C15 H15 125.1 . .
C17 C16 C15 108.5(6) . .
C17 C16 Fe1 70.7(4) . .
C15 C16 Fe1 68.9(3) . .
C17 C16 H16 125.8 . .
C15 C16 H16 125.8 . .
Fe1 C16 H16 126.2 . .
C16 C17 C18 107.9(6) . .
C16 C17 Fe1 69.9(3) . .
C18 C17 Fe1 69.0(3) . .
C16 C17 H17 126.0 . .
C18 C17 H17 126.0 . .
Fe1 C17 H17 126.7 . .
C19 C18 C17 107.9(6) . .
C19 C18 Fe1 69.5(3) . .
C17 C18 Fe1 70.6(3) . .
C19 C18 H18 126.0 . .
C17 C18 H18 126.0 . .
Fe1 C18 H18 125.5 . .
C15 C19 C18 107.7(6) . .
C15 C19 Fe1 69.6(3) . .
C18 C19 Fe1 70.0(3) . .
C15 C19 H19 126.1 . .
C18 C19 H19 126.1 . .
Fe1 C19 H19 125.8 . .
C24 O1 C25 115.9(4) . .
C27 O2 C26 115.7(4) . .
C31 O4 C30 118.6(4) . .
C36 O5 C37 117.3(3) . .
C39 O6 C38 112.6(3) . .
C40 O7 C41 112.4(4) . .
C43 O8 C42 116.9(4) . .
C21 C20 C43 118.4(6) . .
C21 C20 H20 120.8 . .
C43 C20 H20 120.8 . .
C22 C21 C20 120.2(7) . .
C22 C21 H21 119.9 . .
C20 C21 H21 119.9 . .
C21 C22 C23 121.8(7) . .
C21 C22 H22 119.1 . .
C23 C22 H22 119.1 . .
C22 C23 C24 120.7(7) . .
C22 C23 H23 119.6 . .
C24 C23 H23 119.6 . .
O1 C24 C23 125.6(5) . .
O1 C24 C43 115.2(4) . .
C23 C24 C43 119.2(5) . .
O1 C25 C26 108.9(4) . .
O1 C25 H25A 109.9 . .
C26 C25 H25A 109.9 . .
O1 C25 H25B 109.9 . .
C26 C25 H25B 109.9 . .
H25A C25 H25B 108.3 . .
O2 C26 C25 112.0(4) . .
O2 C26 H26A 109.2 . .
C25 C26 H26A 109.2 . .
O2 C26 H26B 109.2 . .
C25 C26 H26B 109.2 . .
H26A C26 H26B 107.9 . .
O4 C31 C32 126.0(5) . .
O4 C31 C36 115.4(4) . .
C32 C31 C36 118.6(5) . .
C33 C32 C31 120.3(5) . .
C33 C32 H32 119.8 . .
C31 C32 H32 119.8 . .
C34 C33 C32 120.5(6) . .
C34 C33 H33 119.8 . .
C32 C33 H33 119.8 . .
C33 C34 C35 120.5(6) . .
C33 C34 H34 119.7 . .
C35 C34 H34 119.7 . .
C36 C35 C34 120.6(5) . .
C36 C35 H35 119.7 . .
C34 C35 H35 119.7 . .
O5 C36 C35 125.4(4) . .
O5 C36 C31 115.2(4) . .
C35 C36 C31 119.5(5) . .
O5 C37 C38 107.0(4) . .
O5 C37 H37A 110.3 . .
C38 C37 H37A 110.3 . .
O5 C37 H37B 110.3 . .
C38 C37 H37B 110.3 . .
H37A C37 H37B 108.6 . .
O6 C38 C37 111.7(4) . .
O6 C38 H38A 109.3 . .
C37 C38 H38A 109.3 . .
O6 C38 H38B 109.3 . .
C37 C38 H38B 109.3 . .
H38A C38 H38B 107.9 . .
O6 C39 C40 108.4(4) . .
O6 C39 H39A 110.0 . .
C40 C39 H39A 110.0 . .
O6 C39 H39B 110.0 . .
C40 C39 H39B 110.0 . .
H39A C39 H39B 108.4 . .
O7 C40 C39 108.9(4) . .
O7 C40 H40A 109.9 . .
C39 C40 H40A 109.9 . .
O7 C40 H40B 109.9 . .
C39 C40 H40B 109.9 . .
H40A C40 H40B 108.3 . .
O7 C41 C42 108.0(4) . .
O7 C41 H41A 110.1 . .
C42 C41 H41A 110.1 . .
O7 C41 H41B 110.1 . .
C42 C41 H41B 110.1 . .
H41A C41 H41B 108.4 . .
O8 C42 C41 108.2(4) . .
O8 C42 H42A 110.1 . .
C41 C42 H42A 110.1 . .
O8 C42 H42B 110.1 . .
C41 C42 H42B 110.1 . .
H42A C42 H42B 108.4 . .
O8 C43 C24 116.2(4) . .
O8 C43 C20 124.2(5) . .
C24 C43 C20 119.6(5) . .
F5 P1 F4 94.4(3) . .
F5 P1 F3 179.0(2) . .
F4 P1 F3 85.9(3) . .
F5 P1 F6 87.4(3) . .
F4 P1 F6 178.0(3) . .
F3 P1 F6 92.2(3) . .
F5 P1 F2 90.8(2) . .
F4 P1 F2 90.5(2) . .
F3 P1 F2 90.2(2) . .
F6 P1 F2 90.2(2) . .
F5 P1 F1 88.3(2) . .
F4 P1 F1 89.27(19) . .
F3 P1 F1 90.7(2) . .
F6 P1 F1 90.06(19) . .
F2 P1 F1 179.1(3) . .
O2 C27 C28 116.9(5) . .
O2 C27 H27A 108.1 . .
C28 C27 H27A 108.1 . .
O2 C27 H27B 108.1 . .
C28 C27 H27B 108.1 . .
H27A C27 H27B 107.3 . .
C28 O3 C29 122.2(5) . .
O3 C28 C27 125.0(6) . .
O3 C28 H28A 106.1 . .
C27 C28 H28A 106.1 . .
O3 C28 H28B 106.1 . .
C27 C28 H28B 106.1 . .
H28A C28 H28B 106.3 . .
O3 C29 C30 109.6(6) . .
O3 C29 H29A 109.8 . .
C30 C29 H29A 109.8 . .
O3 C29 H29B 109.8 . .
C30 C29 H29B 109.8 . .
H29A C29 H29B 108.2 . .
O4 C30 C29 108.9(5) . .
O4 C30 H30A 109.9 . .
C29 C30 H30A 109.9 . .
O4 C30 H30B 109.9 . .
C29 C30 H30B 109.9 . .
H30A C30 H30B 108.3 . .

loop_
_geom_bond_atom_site_label_1
_geom_bond_atom_site_label_2
_geom_bond_distance
_geom_bond_site_symmetry_2
Fe1 C10 2.016(4) .
Fe1 C14 2.022(4) .
Fe1 C13 2.023(5) .
Fe1 C15 2.023(5) .
Fe1 C19 2.027(5) .
Fe1 C11 2.033(4) .
Fe1 C18 2.034(5) .
Fe1 C16 2.045(6) .
Fe1 C12 2.047(5) .
Fe1 C17 2.055(5) .
N1 C2 1.489(5) .
N1 C1 1.508(4) .
N1 H1A 0.8900 .
N1 H1B 0.8900 .
C1 C10 1.505(6) .
C1 H1C 0.9700 .
C1 H1D 0.9700 .
C2 C3 1.505(5) .
C2 H2A 0.9700 .
C2 H2B 0.9700 .
C3 C4 1.366(6) .
C3 C8 1.385(6) .
C4 C5 1.385(6) .
C4 H4 0.9300 .
C5 C6 1.381(7) .
C5 H5 0.9300 .
C6 C7 1.375(7) .
C6 C9 1.519(6) .
C7 C8 1.371(6) .
C7 H7 0.9300 .
C8 H8 0.9300 .
C9 H9A 0.9600 .
C9 H9B 0.9600 .
C9 H9C 0.9600 .
C10 C11 1.409(6) .
C10 C14 1.411(6) .
C11 C12 1.402(6) .
C11 H11 0.9300 .
C12 C13 1.379(7) .
C12 H12 0.9300 .
C13 H13 0.9300 .
C14 H14 0.9300 .
C15 C19 1.400(8) .
C15 C16 1.408(8) .
C15 H15 0.9300 .
C16 C17 1.383(8) .
C16 H16 0.9300 .
C17 C18 1.413(8) .
C17 H17 0.9300 .
C18 C19 1.405(8) .
C18 H18 0.9300 .
C19 H19 0.9300 .
O1 C24 1.362(5) .
O1 C25 1.448(5) .
O2 C27 1.361(6) .
O2 C26 1.418(6) .
O4 C31 1.380(6) .
O4 C30 1.436(6) .
O5 C36 1.367(5) .
O5 C37 1.428(5) .
O6 C39 1.425(5) .
O6 C38 1.433(5) .
O7 C40 1.401(5) .
O7 C41 1.431(5) .
O8 C43 1.380(6) .
O8 C42 1.437(6) .
C20 C21 1.408(9) .
C20 C43 1.413(7) .
C20 H20 0.9300 .
C21 C22 1.345(10) .
C21 H21 0.9300 .
C22 C23 1.352(9) .
C22 H22 0.9300 .
C23 C24 1.386(7) .
C23 H23 0.9300 .
C24 C43 1.392(7) .
C25 C26 1.471(7) .
C25 H25A 0.9700 .
C25 H25B 0.9700 .
C26 H26A 0.9700 .
C26 H26B 0.9700 .
C31 C32 1.393(7) .
C31 C36 1.398(7) .
C32 C33 1.378(8) .
C32 H32 0.9300 .
C33 C34 1.342(8) .
C33 H33 0.9300 .
C34 C35 1.377(7) .
C34 H34 0.9300 .
C35 C36 1.375(7) .
C35 H35 0.9300 .
C37 C38 1.490(6) .
C37 H37A 0.9700 .
C37 H37B 0.9700 .
C38 H38A 0.9700 .
C38 H38B 0.9700 .
C39 C40 1.488(7) .
C39 H39A 0.9700 .
C39 H39B 0.9700 .
C40 H40A 0.9700 .
C40 H40B 0.9700 .
C41 C42 1.492(7) .
C41 H41A 0.9700 .
C41 H41B 0.9700 .
C42 H42A 0.9700 .
C42 H42B 0.9700 .
P1 F5 1.547(4) .
P1 F4 1.561(4) .
P1 F3 1.570(4) .
P1 F6 1.571(3) .
P1 F2 1.572(3) .
P1 F1 1.581(3) .
C27 C28 1.418(8) .
C27 H27A 0.9700 .
C27 H27B 0.9700 .
O3 C28 1.219(6) .
O3 C29 1.417(7) .
C28 H28A 0.9700 .
C28 H28B 0.9700 .
C29 C30 1.462(8) .
C29 H29A 0.9700 .
C29 H29B 0.9700 .
C30 H30A 0.9700 .
C30 H30B 0.9700 .
